data_4121501
loop_
_publ_author_name
'Ward, Ashleigh L.'
'Lukens, Wayne W.'
'Lu, Connie C.'
'Arnold, John'

_publ_section_title
;
 Photochemical route to actinide-transition metal bonds: synthesis,
 characterization and reactivity of a series of thorium and uranium
 heterobimetallic complexes.
;
_journal_issue 9
_journal_name_full 'Journal of the American Chemical Society'
_journal_page_first 3647
_journal_page_last 3654
_journal_paper_doi 10.1021/ja413192m
_journal_volume 136
_journal_year 2014
_chemical_formula_moiety 'C43 H60 Co N4 O4 P3 U'
_chemical_formula_sum 'C43 H60 Co N4 O4 P3 U'
_chemical_formula_weight 1086.82
_chemical_name_common 'Complex 5'
_space_group_IT_number 33
_symmetry_cell_setting orthorhombic
_symmetry_space_group_name_Hall 'P 2c -2n'
_symmetry_space_group_name_H-M 'P n a 21'
_atom_sites_solution_hydrogens geom
_atom_sites_solution_primary direct
_atom_sites_solution_secondary difmap
_audit_creation_method SHELXL-97
_cell_angle_alpha 90.00
_cell_angle_beta 90.00
_cell_angle_gamma 90.00
_cell_formula_units_Z 4
_cell_length_a 23.0608(9)
_cell_length_b 14.0118(6)
_cell_length_c 14.0919(6)
_cell_measurement_reflns_used 7578
_cell_measurement_temperature 100(2)
_cell_measurement_theta_max 25.30
_cell_measurement_theta_min 2.23
_cell_volume 4553.4(3)
_computing_cell_refinement 'Bruker SAINT'
_computing_data_collection 'Bruker APEX2'
_computing_data_reduction 'Bruker SAINT'
_computing_molecular_graphics ORTEP-32
_computing_publication_material WinGX
_computing_structure_refinement 'SHELXL-97 (Sheldrick, 2008)'
_computing_structure_solution 'SHELXS-97 (Sheldrick, 2008)'
_diffrn_ambient_temperature 100(2)
_diffrn_detector_area_resol_mean 8.366
_diffrn_measured_fraction_theta_full 0.995
_diffrn_measured_fraction_theta_max 0.992
_diffrn_measurement_device_type 'Bruker APEX-II CCD'
_diffrn_measurement_method '\f and \w scans'
_diffrn_radiation_monochromator 'QUAZAR multilayer mirrors'
_diffrn_radiation_source 'microfocus sealed tube'
_diffrn_radiation_type MoK\a
_diffrn_radiation_wavelength 0.71073
_diffrn_reflns_av_R_equivalents 0.0905
_diffrn_reflns_av_sigmaI/netI 0.0937
_diffrn_reflns_limit_h_max 27
_diffrn_reflns_limit_h_min -27
_diffrn_reflns_limit_k_max 16
_diffrn_reflns_limit_k_min -13
_diffrn_reflns_limit_l_max 16
_diffrn_reflns_limit_l_min -9
_diffrn_reflns_number 15382
_diffrn_reflns_theta_full 25.00
_diffrn_reflns_theta_max 25.36
_diffrn_reflns_theta_min 1.70
_exptl_absorpt_coefficient_mu 4.066
_exptl_absorpt_correction_T_max 0.0452
_exptl_absorpt_correction_T_min 0.0117
_exptl_absorpt_correction_type multi-scan
_exptl_absorpt_process_details SADABS
_exptl_crystal_colour orange
_exptl_crystal_density_diffrn 1.585
_exptl_crystal_density_meas a
_exptl_crystal_density_method 'not measured'
_exptl_crystal_description block
_exptl_crystal_F_000 2168
_exptl_crystal_size_max 0.08
_exptl_crystal_size_mid 0.04
_exptl_crystal_size_min 0.02
_refine_diff_density_max 2.945
_refine_diff_density_min -1.435
_refine_diff_density_rms 0.165
_refine_ls_abs_structure_details 'Flack H D (1983), Acta Cryst. A39, 876-881'
_refine_ls_abs_structure_Flack -0.024(8)
_refine_ls_extinction_method none
_refine_ls_goodness_of_fit_ref 0.955
_refine_ls_hydrogen_treatment constr
_refine_ls_matrix_type full
_refine_ls_number_parameters 517
_refine_ls_number_reflns 6108
_refine_ls_number_restraints 13
_refine_ls_restrained_S_all 0.954
_refine_ls_R_factor_all 0.0654
_refine_ls_R_factor_gt 0.0479
_refine_ls_shift/su_max 0.017
_refine_ls_shift/su_mean 0.000
_refine_ls_structure_factor_coef Fsqd
_refine_ls_weighting_details 'calc w=1/[\s^2^(Fo^2^)+(0.0622P)^2^+0.0000P] where P=(Fo^2^+2Fc^2^)/3'
_refine_ls_weighting_scheme calc
_refine_ls_wR_factor_gt 0.1112
_refine_ls_wR_factor_ref 0.1175
_reflns_number_gt 4636
_reflns_number_total 6108
_reflns_threshold_expression >2sigma(I)
_cod_data_source_file ja413192m_si_002.cif
_cod_data_source_block shelxl
_cod_depositor_comments
;
The following automatic conversions were performed:

'_symmetry_cell_setting' value 'Orthorhombic' changed to
'orthorhombic' according to
/usr/data/users/saulius/crontab/automatic-downloads/current/ACS/lib/dictionaries/cif_core.dic
dictionary named 'cif_core.dic' version 2.4.2 from 2011-04-26.

Automatic conversion script
Id: cif_fix_values 2281 2013-09-26 08:29:07Z andrius 
;
_cod_original_sg_symbol_H-M Pna2(1)
_cod_database_code 4121501

loop_
_symmetry_equiv_pos_as_xyz
'x, y, z'
'-x+1/2, y+1/2, z+1/2'
'x+1/2, -y+1/2, z'
'-x, -y, z+1/2'

loop_
_atom_site_label
_atom_site_type_symbol
_atom_site_fract_x
_atom_site_fract_y
_atom_site_fract_z
_atom_site_U_iso_or_equiv
_atom_site_adp_type
_atom_site_occupancy
_atom_site_symmetry_multiplicity
_atom_site_calc_flag
_atom_site_refinement_flags
C12 C 0.1143(5) 0.2426(9) -0.1969(9) 0.016(3) Uani 1 1 d .
C14 C 0.3519(6) 0.1724(10) -0.0814(10) 0.030(3) Uani 1 1 d .
H14A H 0.3169 0.2022 -0.1073 0.046 Uiso 1 1 calc R
H14B H 0.3497 0.1031 -0.0902 0.046 Uiso 1 1 calc R
H14C H 0.3860 0.1973 -0.1145 0.046 Uiso 1 1 calc R
C16 C 0.1845(5) 0.4408(8) 0.0103(10) 0.020(3) Uani 1 1 d .
H16A H 0.1790 0.4947 -0.0342 0.024 Uiso 1 1 calc R
H16B H 0.2170 0.4553 0.0538 0.024 Uiso 1 1 calc R
C17 C 0.1740(5) 0.2214(8) 0.2878(9) 0.013(3) Uani 1 1 d .
C18 C 0.2219(5) -0.0659(9) -0.2455(10) 0.019(3) Uani 1 1 d .
H18 H 0.2355 -0.1269 -0.2649 0.023 Uiso 1 1 calc R
C20 C 0.2499(5) 0.2729(8) -0.2719(10) 0.021(3) Uani 1 1 d .
H20 H 0.2450 0.2207 -0.3141 0.025 Uiso 1 1 calc R
C21 C 0.1715(5) 0.0773(9) -0.2798(10) 0.024(3) Uani 1 1 d .
H21 H 0.1485 0.1141 -0.3220 0.029 Uiso 1 1 calc R
C22 C 0.2146(5) 0.0563(8) -0.1246(9) 0.017(3) Uani 1 1 d .
C23 C 0.2894(5) 0.3452(9) -0.2915(9) 0.027(3) Uani 1 1 d .
H23 H 0.3115 0.3421 -0.3483 0.033 Uiso 1 1 calc R
C25 C 0.1840(5) 0.1135(8) -0.1938(9) 0.019(3) Uani 1 1 d .
C26 C 0.0684(6) -0.0593(9) 0.0774(9) 0.024(3) Uani 1 1 d .
H26 H 0.0853 -0.0935 0.1332 0.029 Uiso 1 1 calc R
C27 C 0.2342(6) -0.0344(10) -0.1541(10) 0.029(3) Uani 1 1 d .
H27 H 0.2557 -0.0737 -0.1118 0.035 Uiso 1 1 calc R
C28 C 0.2257(5) 0.3555(9) -0.1227(9) 0.017(3) Uani 1 1 d .
C30 C 0.0605(5) 0.4592(9) -0.0069(10) 0.031(3) Uani 1 1 d .
H30 H 0.0698 0.4305 -0.0702 0.037 Uiso 1 1 calc R
C31 C 0.2973(6) 0.4211(10) -0.2307(10) 0.027(3) Uani 1 1 d .
H31 H 0.3245 0.4696 -0.2461 0.032 Uiso 1 1 calc R
C32 C 0.0280(6) 0.0206(10) 0.2850(11) 0.043(4) Uani 1 1 d .
H32A H 0.0664 0.0364 0.3102 0.064 Uiso 1 1 calc R
H32B H 0.0275 -0.0462 0.2644 0.064 Uiso 1 1 calc R
H32C H -0.0012 0.0300 0.3347 0.064 Uiso 1 1 calc R
C33 C 0.0663(5) 0.2154(8) -0.1346(10) 0.018(3) Uani 1 1 d .
C34 C 0.0072(6) -0.1007(10) 0.0606(10) 0.040(4) Uani 1 1 d .
H34A H -0.0105 -0.0695 0.0054 0.059 Uiso 1 1 calc R
H34B H -0.0169 -0.0894 0.1168 0.059 Uiso 1 1 calc R
H34C H 0.0101 -0.1695 0.0488 0.059 Uiso 1 1 calc R
C35 C 0.2657(5) 0.4269(9) -0.1474(10) 0.020(3) Uani 1 1 d .
H35 H 0.2712 0.4799 -0.1064 0.024 Uiso 1 1 calc R
C36 C 0.2177(5) 0.2793(8) -0.1889(9) 0.014(2) Uani 1 1 d U
C38 C 0.0142(5) 0.0858(9) 0.2001(9) 0.025(3) Uani 1 1 d .
H38 H -0.0246 0.0680 0.1740 0.030 Uiso 1 1 calc R
C39 C 0.1431(5) 0.1137(10) 0.4551(9) 0.021(3) Uani 1 1 d .
C40 C 0.1906(6) -0.0112(9) -0.3093(9) 0.029(3) Uani 1 1 d .
H40 H 0.1826 -0.0338 -0.3715 0.035 Uiso 1 1 calc R
C41 C 0.1074(6) -0.0789(9) -0.0068(9) 0.026(3) Uani 1 1 d .
H41A H 0.1063 -0.1471 -0.0221 0.039 Uiso 1 1 calc R
H41B H 0.1473 -0.0604 0.0088 0.039 Uiso 1 1 calc R
H41C H 0.0940 -0.0420 -0.0616 0.039 Uiso 1 1 calc R
C42 C 0.3509(6) 0.0219(10) 0.2011(10) 0.034(4) Uani 1 1 d .
H42A H 0.3808 0.0291 0.1523 0.050 Uiso 1 1 calc R
H42B H 0.3242 -0.0292 0.1828 0.050 Uiso 1 1 calc R
H42C H 0.3692 0.0059 0.2618 0.050 Uiso 1 1 calc R
C43 C 0.2466(7) 0.2196(9) 0.4578(10) 0.030(3) Uani 1 1 d .
C44 C 0.3567(4) 0.1957(7) 0.0270(15) 0.021(2) Uani 1 1 d .
H44 H 0.3907 0.1605 0.0536 0.025 Uiso 1 1 calc R
C46 C 0.3176(5) 0.1148(9) 0.2110(10) 0.024(3) Uani 1 1 d .
H46 H 0.2833 0.1022 0.2525 0.028 Uiso 1 1 calc R
C47 C 0.0330(5) 0.1293(9) 0.0033(8) 0.025(4) Uani 1 1 d .
H47A H 0.0131 0.0818 -0.0372 0.030 Uiso 1 1 calc R
H47B H 0.0042 0.1768 0.0256 0.030 Uiso 1 1 calc R
C48 C 0.0017(5) 0.4177(8) 0.0228(18) 0.050(4) Uani 1 1 d .
H48A H -0.0056 0.4327 0.0897 0.074 Uiso 1 1 calc R
H48B H 0.0021 0.3483 0.0142 0.074 Uiso 1 1 calc R
H48C H -0.0290 0.4457 -0.0165 0.074 Uiso 1 1 calc R
C49 C 0.2640(4) 0.0521(7) 0.0324(14) 0.023(3) Uani 1 1 d .
H49A H 0.2957 0.0198 -0.0025 0.028 Uiso 1 1 calc R
H49B H 0.2456 0.0063 0.0768 0.028 Uiso 1 1 calc R
C50 C 0.1374(6) 0.3191(10) 0.4565(10) 0.028(3) Uani 1 1 d .
C52 C 0.3665(5) 0.3019(8) 0.0406(14) 0.029(4) Uani 1 1 d .
H52A H 0.4017 0.3213 0.0067 0.044 Uiso 1 1 calc R
H52B H 0.3709 0.3158 0.1083 0.044 Uiso 1 1 calc R
H52C H 0.3332 0.3372 0.0155 0.044 Uiso 1 1 calc R
C53 C 0.3551(8) 0.1913(10) 0.2606(12) 0.050(5) Uani 1 1 d .
H53A H 0.3644 0.1701 0.3251 0.074 Uiso 1 1 calc R
H53B H 0.3335 0.2515 0.2634 0.074 Uiso 1 1 calc R
H53C H 0.3910 0.2007 0.2246 0.074 Uiso 1 1 calc R
C101 C 0.0122(6) 0.1897(11) 0.2332(13) 0.038(4) Uani 1 1 d .
H10A H -0.0170 0.1966 0.2833 0.057 Uiso 1 1 calc R
H10B H 0.0021 0.2310 0.1796 0.057 Uiso 1 1 calc R
H10C H 0.0503 0.2082 0.2580 0.057 Uiso 1 1 calc R
C301 C 0.0119(6) 0.2334(10) -0.1657(10) 0.023(4) Uani 1 1 d .
H301 H -0.0204 0.2142 -0.1285 0.027 Uiso 1 1 calc R
C302 C 0.0025(5) 0.2820(8) -0.2560(8) 0.018(3) Uani 1 1 d .
H302 H -0.0359 0.2945 -0.2774 0.021 Uiso 1 1 calc R
C303 C 0.0484(5) 0.3090(8) -0.3087(9) 0.021(3) Uani 1 1 d .
H303 H 0.0419 0.3432 -0.3660 0.025 Uiso 1 1 calc R
C304 C 0.1048(5) 0.2882(8) -0.2816(10) 0.020(3) Uani 1 1 d .
H304 H 0.1364 0.3054 -0.3212 0.024 Uiso 1 1 calc R
C401 C 0.1180(8) 0.4848(13) 0.1890(12) 0.071(7) Uani 1 1 d .
H401 H 0.1497 0.4509 0.2237 0.085 Uiso 1 1 calc R
C402 C 0.1456(6) 0.5821(9) 0.1769(10) 0.031(3) Uani 1 1 d .
H40A H 0.1162 0.6280 0.1559 0.047 Uiso 1 1 calc R
H40B H 0.1766 0.5782 0.1294 0.047 Uiso 1 1 calc R
H40C H 0.1620 0.6030 0.2376 0.047 Uiso 1 1 calc R
C403 C 0.0728(9) 0.4690(13) 0.2500(14) 0.087(7) Uani 1 1 d .
H40D H 0.0756 0.5132 0.3037 0.130 Uiso 1 1 calc R
H40E H 0.0744 0.4032 0.2733 0.130 Uiso 1 1 calc R
H40F H 0.0361 0.4794 0.2166 0.130 Uiso 1 1 calc R
C451 C 0.0576(7) 0.5655(12) -0.0222(14) 0.067(6) Uani 1 1 d .
H45A H 0.0454 0.5788 -0.0874 0.101 Uiso 1 1 calc R
H45B H 0.0960 0.5936 -0.0111 0.101 Uiso 1 1 calc R
H45C H 0.0296 0.5934 0.0222 0.101 Uiso 1 1 calc R
N13 N 0.0813(4) 0.1765(7) -0.0490(7) 0.018(2) Uani 1 1 d .
N201 N 0.1713(5) 0.2109(8) -0.1592(14) 0.019(4) Uani 1 1 d U
N202 N 0.2220(4) 0.0938(7) -0.0316(7) 0.019(2) Uani 1 1 d .
N203 N 0.1933(4) 0.3519(7) -0.0392(7) 0.017(2) Uani 1 1 d .
O6 O 0.1720(4) 0.2246(7) 0.2061(12) 0.027(3) Uani 1 1 d .
O101 O 0.1232(4) 0.0430(7) 0.4849(7) 0.035(2) Uani 1 1 d .
O102 O 0.2939(4) 0.2177(8) 0.4866(7) 0.043(3) Uani 1 1 d .
O103 O 0.1139(4) 0.3859(7) 0.4831(7) 0.040(3) Uani 1 1 d .
P3 P 0.29000(13) 0.1598(2) 0.0945(2) 0.0199(7) Uani 1 1 d .
P4 P 0.11603(15) 0.4125(2) 0.0770(2) 0.0231(8) Uani 1 1 d .
P5 P 0.06971(13) 0.0704(2) 0.1051(2) 0.0204(7) Uani 1 1 d .
Co2 Co 0.17539(7) 0.21766(12) 0.41075(13) 0.0218(4) Uani 1 1 d .
U1 U 0.165393(14) 0.21216(3) 0.02462(4) 0.01496(12) Uani 1 1 d .

loop_
_atom_site_aniso_label
_atom_site_aniso_U_11
_atom_site_aniso_U_22
_atom_site_aniso_U_33
_atom_site_aniso_U_23
_atom_site_aniso_U_13
_atom_site_aniso_U_12
C12 0.020(6) 0.021(7) 0.008(7) -0.004(5) 0.005(5) -0.004(5)
C14 0.037(8) 0.028(8) 0.027(9) 0.003(7) 0.021(6) 0.000(6)
C16 0.026(6) 0.022(6) 0.013(10) 0.000(6) 0.000(5) 0.002(4)
C17 0.021(6) 0.007(6) 0.010(7) 0.005(5) 0.004(5) -0.003(5)
C18 0.025(7) 0.018(7) 0.013(8) -0.007(6) 0.002(6) 0.001(6)
C20 0.030(6) 0.016(7) 0.017(7) 0.006(6) -0.003(6) 0.003(5)
C21 0.023(6) 0.031(7) 0.018(7) 0.004(7) -0.002(6) 0.003(6)
C22 0.012(6) 0.024(7) 0.015(7) 0.009(6) 0.006(5) 0.004(5)
C23 0.026(7) 0.042(8) 0.015(8) 0.007(7) 0.010(6) 0.000(6)
C25 0.032(7) 0.013(7) 0.011(7) 0.004(5) 0.010(6) 0.013(5)
C26 0.035(7) 0.027(8) 0.011(7) 0.002(6) -0.003(6) 0.001(6)
C27 0.040(8) 0.025(8) 0.022(8) 0.005(6) 0.007(6) 0.007(6)
C28 0.020(6) 0.022(7) 0.010(7) 0.006(6) -0.008(5) 0.003(5)
C30 0.028(7) 0.030(8) 0.035(9) 0.012(6) 0.001(6) 0.003(6)
C31 0.033(8) 0.027(8) 0.020(9) 0.005(7) 0.012(6) -0.004(6)
C32 0.066(10) 0.041(10) 0.021(9) 0.001(7) 0.018(8) 0.000(8)
C33 0.014(6) 0.011(6) 0.031(8) -0.011(6) 0.003(5) -0.009(5)
C34 0.050(9) 0.032(8) 0.036(10) -0.001(6) 0.004(7) -0.013(7)
C35 0.035(7) 0.006(6) 0.020(8) 0.001(6) -0.004(6) -0.004(5)
C36 0.018(4) 0.009(4) 0.014(4) 0.004(4) 0.003(4) 0.001(4)
C38 0.018(6) 0.044(9) 0.013(8) 0.009(6) 0.004(5) -0.005(6)
C39 0.026(7) 0.031(8) 0.008(7) -0.001(6) -0.004(5) 0.001(6)
C40 0.061(9) 0.018(7) 0.009(7) -0.007(5) 0.004(6) 0.005(6)
C41 0.041(8) 0.016(7) 0.020(8) -0.002(5) 0.002(6) -0.003(6)
C42 0.051(9) 0.031(8) 0.019(9) 0.001(6) -0.004(7) 0.005(6)
C43 0.057(9) 0.024(7) 0.010(7) -0.009(6) 0.014(6) 0.002(7)
C44 0.024(5) 0.021(6) 0.017(6) -0.005(9) -0.014(10) 0.008(4)
C46 0.026(7) 0.030(7) 0.015(7) -0.003(6) -0.003(6) 0.001(5)
C47 0.020(6) 0.034(7) 0.020(11) 0.005(6) 0.002(5) 0.004(5)
C48 0.024(6) 0.029(7) 0.095(13) 0.034(13) -0.027(11) -0.012(5)
C49 0.018(5) 0.023(6) 0.028(7) 0.009(9) 0.002(9) 0.000(4)
C50 0.047(8) 0.022(8) 0.017(8) 0.013(6) 0.007(7) -0.004(6)
C52 0.032(6) 0.029(7) 0.026(11) 0.001(7) 0.000(7) -0.002(5)
C53 0.087(12) 0.038(10) 0.024(9) -0.005(7) -0.028(9) 0.011(8)
C101 0.037(9) 0.050(11) 0.026(10) 0.009(9) 0.018(7) 0.000(7)
C301 0.038(9) 0.015(8) 0.015(9) 0.000(6) 0.004(6) -0.005(6)
C302 0.024(6) 0.015(6) 0.014(7) 0.005(5) -0.007(5) 0.001(5)
C303 0.036(7) 0.014(7) 0.013(7) 0.004(5) -0.005(6) -0.003(5)
C304 0.029(6) 0.017(6) 0.014(6) 0.004(6) 0.002(6) -0.004(5)
C401 0.100(14) 0.074(13) 0.039(12) -0.045(10) 0.048(10) -0.053(11)
C402 0.045(8) 0.022(7) 0.026(9) 0.000(6) 0.011(6) -0.004(6)
C403 0.156(19) 0.051(12) 0.053(14) -0.035(10) 0.062(14) -0.031(13)
C451 0.038(9) 0.066(12) 0.099(17) 0.042(11) 0.028(9) 0.008(8)
N13 0.022(5) 0.019(5) 0.013(6) 0.004(4) 0.008(4) 0.010(4)
N201 0.015(5) 0.022(5) 0.020(6) 0.000(4) -0.004(4) 0.000(4)
N202 0.026(5) 0.022(6) 0.009(6) 0.008(4) -0.001(4) 0.002(4)
N203 0.026(5) 0.011(5) 0.012(6) -0.001(4) -0.002(4) -0.002(4)
O6 0.037(6) 0.024(6) 0.021(8) -0.005(5) 0.002(5) -0.003(4)
O101 0.038(5) 0.036(6) 0.030(6) 0.017(5) 0.005(4) -0.001(4)
O102 0.034(6) 0.064(7) 0.032(6) -0.003(5) -0.006(5) -0.004(5)
O103 0.062(6) 0.029(6) 0.028(6) -0.013(5) 0.011(5) 0.008(5)
P3 0.0220(16) 0.0231(19) 0.0145(19) 0.0040(15) -0.0017(14) 0.0029(14)
P4 0.0326(18) 0.0226(19) 0.0140(19) -0.0051(15) 0.0050(15) -0.0051(15)
P5 0.0267(17) 0.0235(19) 0.0110(18) 0.0043(15) -0.0008(14) -0.0054(14)
Co2 0.0335(10) 0.0222(10) 0.0096(9) 0.0007(8) 0.0019(7) 0.0013(8)
U1 0.01967(19) 0.01745(19) 0.00776(19) 0.0022(4) 0.0001(3) -0.00004(18)

loop_
_atom_type_symbol
_atom_type_description
_atom_type_scat_dispersion_real
_atom_type_scat_dispersion_imag
_atom_type_scat_source
C C 0.0033 0.0016 'International Tables Vol C Tables 4.2.6.8 and 6.1.1.4'
H H 0.0000 0.0000 'International Tables Vol C Tables 4.2.6.8 and 6.1.1.4'
N N 0.0061 0.0033 'International Tables Vol C Tables 4.2.6.8 and 6.1.1.4'
O O 0.0106 0.0060 'International Tables Vol C Tables 4.2.6.8 and 6.1.1.4'
P P 0.1023 0.0942 'International Tables Vol C Tables 4.2.6.8 and 6.1.1.4'
Co Co 0.3494 0.9721 'International Tables Vol C Tables 4.2.6.8 and 6.1.1.4'
U U -9.6767 9.6646 'International Tables Vol C Tables 4.2.6.8 and 6.1.1.4'

loop_
_geom_angle_atom_site_label_1
_geom_angle_atom_site_label_2
_geom_angle_atom_site_label_3
_geom_angle
C304 C12 C33 121.6(11)
C304 C12 N201 126.3(11)
C33 C12 N201 112.1(12)
C44 C14 H14A 109.5
C44 C14 H14B 109.5
H14A C14 H14B 109.5
C44 C14 H14C 109.5
H14A C14 H14C 109.5
H14B C14 H14C 109.5
N203 C16 P4 100.3(7)
N203 C16 H16A 111.7
P4 C16 H16A 111.7
N203 C16 H16B 111.7
P4 C16 H16B 111.7
H16A C16 H16B 109.5
O6 C17 Co2 178.7(11)
C40 C18 C27 122.2(12)
C40 C18 H18 118.9
C27 C18 H18 118.9
C36 C20 C23 118.1(12)
C36 C20 H20 120.9
C23 C20 H20 120.9
C25 C21 C40 122.9(12)
C25 C21 H21 118.6
C40 C21 H21 118.6
C27 C22 N202 124.4(11)
C27 C22 C25 117.2(12)
N202 C22 C25 118.3(11)
C31 C23 C20 121.7(12)
C31 C23 H23 119.2
C20 C23 H23 119.2
C21 C25 C22 120.1(11)
C21 C25 N201 127.1(12)
C22 C25 N201 112.7(12)
C41 C26 C34 110.8(10)
C41 C26 P5 109.4(9)
C34 C26 P5 114.5(9)
C41 C26 H26 107.3
C34 C26 H26 107.3
P5 C26 H26 107.3
C18 C27 C22 119.5(12)
C18 C27 H27 120.3
C22 C27 H27 120.3
N203 C28 C35 125.9(11)
N203 C28 C36 117.1(10)
C35 C28 C36 117.0(11)
C451 C30 C48 111.9(11)
C451 C30 P4 118.0(11)
C48 C30 P4 107.6(10)
C451 C30 H30 106.2
C48 C30 H30 106.2
P4 C30 H30 106.2
C23 C31 C35 120.2(12)
C23 C31 H31 119.9
C35 C31 H31 119.9
C38 C32 H32A 109.5
C38 C32 H32B 109.5
H32A C32 H32B 109.5
C38 C32 H32C 109.5
H32A C32 H32C 109.5
H32B C32 H32C 109.5
C301 C33 N13 126.5(11)
C301 C33 C12 117.2(13)
N13 C33 C12 116.3(10)
C26 C34 H34A 109.5
C26 C34 H34B 109.5
H34A C34 H34B 109.5
C26 C34 H34C 109.5
H34A C34 H34C 109.5
H34B C34 H34C 109.5
C31 C35 C28 121.0(12)
C31 C35 H35 119.5
C28 C35 H35 119.5
C20 C36 C28 122.0(11)
C20 C36 N201 125.2(12)
C28 C36 N201 112.8(11)
C101 C38 C32 109.5(12)
C101 C38 P5 110.5(9)
C32 C38 P5 110.4(9)
C101 C38 H38 108.8
C32 C38 H38 108.8
P5 C38 H38 108.8
O101 C39 Co2 177.9(11)
C21 C40 C18 117.9(13)
C21 C40 H40 121.0
C18 C40 H40 121.0
C26 C41 H41A 109.5
C26 C41 H41B 109.5
H41A C41 H41B 109.5
C26 C41 H41C 109.5
H41A C41 H41C 109.5
H41B C41 H41C 109.5
C46 C42 H42A 109.5
C46 C42 H42B 109.5
H42A C42 H42B 109.5
C46 C42 H42C 109.5
H42A C42 H42C 109.5
H42B C42 H42C 109.5
O102 C43 Co2 177.3(12)
C52 C44 C14 109.8(14)
C52 C44 P3 108.7(10)
C14 C44 P3 112.4(8)
C52 C44 H44 108.7
C14 C44 H44 108.7
P3 C44 H44 108.7
C42 C46 C53 110.8(11)
C42 C46 P3 112.4(9)
C53 C46 P3 110.7(9)
C42 C46 H46 107.6
C53 C46 H46 107.6
P3 C46 H46 107.6
N13 C47 P5 103.8(7)
N13 C47 H47A 111.0
P5 C47 H47A 111.0
N13 C47 H47B 111.0
P5 C47 H47B 111.0
H47A C47 H47B 109.0
C30 C48 H48A 109.5
C30 C48 H48B 109.5
H48A C48 H48B 109.5
C30 C48 H48C 109.5
H48A C48 H48C 109.5
H48B C48 H48C 109.5
N202 C49 P3 100.5(7)
N202 C49 H49A 111.7
P3 C49 H49A 111.7
N202 C49 H49B 111.7
P3 C49 H49B 111.7
H49A C49 H49B 109.4
O103 C50 Co2 177.5(12)
C44 C52 H52A 109.5
C44 C52 H52B 109.5
H52A C52 H52B 109.5
C44 C52 H52C 109.5
H52A C52 H52C 109.5
H52B C52 H52C 109.5
C46 C53 H53A 109.5
C46 C53 H53B 109.5
H53A C53 H53B 109.5
C46 C53 H53C 109.5
H53A C53 H53C 109.5
H53B C53 H53C 109.5
C38 C101 H10A 109.5
C38 C101 H10B 109.5
H10A C101 H10B 109.5
C38 C101 H10C 109.5
H10A C101 H10C 109.5
H10B C101 H10C 109.5
C33 C301 C302 120.6(13)
C33 C301 H301 119.7
C302 C301 H301 119.7
C303 C302 C301 119.6(12)
C303 C302 H302 120.2
C301 C302 H302 120.2
C302 C303 C304 121.7(11)
C302 C303 H303 119.1
C304 C303 H303 119.1
C12 C304 C303 119.2(11)
C12 C304 H304 120.4
C303 C304 H304 120.4
C403 C401 C402 122.4(15)
C403 C401 P4 115.0(12)
C402 C401 P4 113.7(11)
C403 C401 H401 100.0
C402 C401 H401 100.0
P4 C401 H401 100.0
C401 C402 H40A 109.5
C401 C402 H40B 109.5
H40A C402 H40B 109.5
C401 C402 H40C 109.5
H40A C402 H40C 109.5
H40B C402 H40C 109.5
C401 C403 H40D 109.5
C401 C403 H40E 109.5
H40D C403 H40E 109.5
C401 C403 H40F 109.5
H40D C403 H40F 109.5
H40E C403 H40F 109.5
C30 C451 H45A 109.5
C30 C451 H45B 109.5
H45A C451 H45B 109.5
C30 C451 H45C 109.5
H45A C451 H45C 109.5
H45B C451 H45C 109.5
C33 N13 C47 115.1(9)
C33 N13 U1 122.3(7)
C47 N13 U1 120.9(7)
C25 N201 C12 109.5(11)
C25 N201 C36 110.9(11)
C12 N201 C36 110.0(11)
C25 N201 U1 110.2(9)
C12 N201 U1 108.0(9)
C36 N201 U1 108.2(9)
C22 N202 C49 120.3(10)
C22 N202 U1 121.8(7)
C49 N202 U1 117.8(9)
C28 N203 C16 117.0(10)
C28 N203 U1 121.5(8)
C16 N203 U1 121.2(7)
C17 O6 U1 173.8(9)
C49 P3 C46 104.6(6)
C49 P3 C44 104.2(7)
C46 P3 C44 104.8(6)
C49 P3 U1 75.1(3)
C46 P3 U1 132.0(4)
C44 P3 U1 122.0(5)
C30 P4 C401 111.2(9)
C30 P4 C16 100.7(6)
C401 P4 C16 106.6(6)
C30 P4 U1 114.7(5)
C401 P4 U1 132.6(8)
C16 P4 U1 76.4(4)
C47 P5 C26 105.3(6)
C47 P5 C38 100.9(5)
C26 P5 C38 104.6(6)
C47 P5 U1 76.3(4)
C26 P5 U1 123.2(4)
C38 P5 U1 131.4(4)
C17 Co2 C39 112.0(5)
C17 Co2 C43 113.0(5)
C39 Co2 C43 105.9(6)
C17 Co2 C50 109.1(6)
C39 Co2 C50 108.9(6)
C43 Co2 C50 107.9(6)
N203 U1 N202 109.5(3)
N203 U1 N13 104.8(3)
N202 U1 N13 100.0(3)
N203 U1 O6 108.8(3)
N202 U1 O6 111.4(3)
N13 U1 O6 121.6(3)
N203 U1 N201 65.9(4)
N202 U1 N201 67.3(3)
N13 U1 N201 65.4(3)
O6 U1 N201 172.7(2)
N203 U1 P4 54.2(3)
N202 U1 P4 163.2(2)
N13 U1 P4 89.7(2)
O6 U1 P4 74.0(2)
N201 U1 P4 105.1(3)
N203 U1 P3 93.8(2)
N202 U1 P3 53.5(3)
N13 U1 P3 152.1(2)
O6 U1 P3 69.4(2)
N201 U1 P3 105.4(2)
P4 U1 P3 118.21(9)
N203 U1 P5 152.3(2)
N202 U1 P5 93.9(2)
N13 U1 P5 55.2(3)
O6 U1 P5 74.2(2)
N201 U1 P5 112.9(2)
P4 U1 P5 102.98(9)
P3 U1 P5 112.28(9)

loop_
_geom_bond_atom_site_label_1
_geom_bond_atom_site_label_2
_geom_bond_distance
C12 C304 1.371(17)
C12 C33 1.463(17)
C12 N201 1.485(16)
C14 C44 1.57(2)
C14 H14A 0.9800
C14 H14B 0.9800
C14 H14C 0.9800
C16 N203 1.442(15)
C16 P4 1.880(12)
C16 H16A 0.9900
C16 H16B 0.9900
C17 O6 1.15(2)
C17 Co2 1.734(13)
C18 C40 1.384(18)
C18 C27 1.391(18)
C18 H18 0.9500
C20 C36 1.388(17)
C20 C23 1.390(17)
C20 H20 0.9500
C21 C25 1.345(18)
C21 C40 1.379(17)
C21 H21 0.9500
C22 C27 1.413(17)
C22 N202 1.423(15)
C22 C25 1.446(16)
C23 C31 1.378(19)
C23 H23 0.9500
C25 N201 1.479(17)
C26 C41 1.514(16)
C26 C34 1.545(17)
C26 P5 1.859(13)
C26 H26 1.0000
C27 H27 0.9500
C28 N203 1.393(15)
C28 C35 1.406(16)
C28 C36 1.430(17)
C30 C451 1.51(2)
C30 C48 1.535(17)
C30 P4 1.861(13)
C30 H30 1.0000
C31 C35 1.384(18)
C31 H31 0.9500
C32 C38 1.539(19)
C32 H32A 0.9800
C32 H32B 0.9800
C32 H32C 0.9800
C33 C301 1.353(18)
C33 N13 1.367(17)
C34 H34A 0.9800
C34 H34B 0.9800
C34 H34C 0.9800
C35 H35 0.9500
C36 N201 1.497(16)
C38 C101 1.530(19)
C38 P5 1.864(12)
C38 H38 1.0000
C39 O101 1.170(15)
C39 Co2 1.751(14)
C40 H40 0.9500
C41 H41A 0.9800
C41 H41B 0.9800
C41 H41C 0.9800
C42 C46 1.518(17)
C42 H42A 0.9800
C42 H42B 0.9800
C42 H42C 0.9800
C43 O102 1.164(16)
C43 Co2 1.772(16)
C44 C52 1.518(14)
C44 P3 1.878(15)
C44 H44 1.0000
C46 C53 1.542(18)
C46 P3 1.870(13)
C46 H46 1.0000
C47 N13 1.491(14)
C47 P5 1.859(12)
C47 H47A 0.9900
C47 H47B 0.9900
C48 H48A 0.9800
C48 H48B 0.9800
C48 H48C 0.9800
C49 N202 1.447(16)
C49 P3 1.845(13)
C49 H49A 0.9900
C49 H49B 0.9900
C50 O103 1.146(16)
C50 Co2 1.790(15)
C52 H52A 0.9800
C52 H52B 0.9800
C52 H52C 0.9800
C53 H53A 0.9800
C53 H53B 0.9800
C53 H53C 0.9800
C101 H10A 0.9800
C101 H10B 0.9800
C101 H10C 0.9800
C301 C302 1.459(18)
C301 H301 0.9500
C302 C303 1.348(17)
C302 H302 0.9500
C303 C304 1.387(16)
C303 H303 0.9500
C304 H304 0.9500
C401 C403 1.37(2)
C401 C402 1.515(19)
C401 P4 1.876(15)
C401 H401 1.0000
C402 H40A 0.9800
C402 H40B 0.9800
C402 H40C 0.9800
C403 H40D 0.9800
C403 H40E 0.9800
C403 H40F 0.9800
C451 H45A 0.9800
C451 H45B 0.9800
C451 H45C 0.9800
N13 U1 2.256(10)
N201 U1 2.594(19)
N202 U1 2.254(10)
N203 U1 2.250(9)
O6 U1 2.567(17)
P3 U1 3.125(3)
P4 U1 3.117(3)
P5 U1 3.178(3)

loop_
_cod_changelog_entry_id
_cod_changelog_entry_author
_cod_changelog_entry_date
_cod_changelog_entry_text
1 'Vaitkus, Antanas' 2022-05-09T04:30:00+03:00
;
 Removed the '&#x00E2;&#x0080;&#x0098;' and '&#x00E2;&#x0080;&#x0099;'
 sequences from the value of the '_chemical_name_common' data item.
;
